data_7055236
loop_
_publ_author_name
'Castillo, Maximiliano'
'Metta-Maga\~na, Alejandro J.'
'Fortier, Skye'

_publ_section_title
;
 Isolation of gravimetrically quantifiable alkali metal arenides using
 18-crown-6
;
_journal_issue 3
_journal_name_full 'New J. Chem.'
_journal_page_first 1923
_journal_paper_doi 10.1039/C5NJ02841H
_journal_volume 40
_journal_year 2016
_chemical_formula_moiety 'C20 H40 Li1 O8, C20 H12'
_chemical_formula_sum 'C40 H52 K O8'
_chemical_formula_weight 699.91
_space_group_crystal_system monoclinic
_space_group_IT_number 14
_space_group_name_Hall '-P 2ybc'
_space_group_name_H-M_alt 'P 1 21/c 1'
_symmetry_space_group_name_Hall '-P 2ybc'
_symmetry_space_group_name_H-M 'P 1 21/c 1'
_atom_sites_solution_hydrogens geom
_audit_creation_method SHELXL-2014/6
_audit_update_record
;
2015-10-13 deposited with the CCDC.
2015-12-15 downloaded from the CCDC.
;
_cell_angle_alpha 90
_cell_angle_beta 98.461(2)
_cell_angle_gamma 90
_cell_formula_units_Z 8
_cell_length_a 17.5120(18)
_cell_length_b 18.3856(19)
_cell_length_c 23.115(2)
_cell_measurement_reflns_used 9952
_cell_measurement_temperature 100(2)
_cell_measurement_theta_max 26.855
_cell_measurement_theta_min 2.215
_cell_volume 7361.3(12)
_computing_structure_refinement 'SHELXL-2014/6 (Sheldrick, 2014)'
_diffrn_ambient_temperature 100(2)
_diffrn_measured_fraction_theta_full 0.998
_diffrn_measured_fraction_theta_max 0.987
_diffrn_measurement_device_type 'Bruker SMART APEX CCD'
_diffrn_measurement_method '\w and \f scans'
_diffrn_radiation_type MoK\a
_diffrn_radiation_wavelength 0.71073
_diffrn_reflns_av_R_equivalents 0.0579
_diffrn_reflns_av_unetI/netI 0.0757
_diffrn_reflns_Laue_measured_fraction_full 0.998
_diffrn_reflns_Laue_measured_fraction_max 0.987
_diffrn_reflns_limit_h_max 21
_diffrn_reflns_limit_h_min -23
_diffrn_reflns_limit_k_max 24
_diffrn_reflns_limit_k_min -24
_diffrn_reflns_limit_l_max 20
_diffrn_reflns_limit_l_min -30
_diffrn_reflns_number 58331
_diffrn_reflns_point_group_measured_fraction_full 0.998
_diffrn_reflns_point_group_measured_fraction_max 0.987
_diffrn_reflns_theta_full 25.242
_diffrn_reflns_theta_max 28.389
_diffrn_reflns_theta_min 1.176
_diffrn_source 'fine-focus tube'
_exptl_absorpt_coefficient_mu 0.196
_exptl_absorpt_correction_T_max 0.7457
_exptl_absorpt_correction_T_min 0.6580
_exptl_absorpt_correction_type multi-scan
_exptl_absorpt_process_details SADABS
_exptl_crystal_colour 'dark blue'
_exptl_crystal_density_diffrn 1.263
_exptl_crystal_description Platty
_exptl_crystal_F_000 3000
_exptl_crystal_size_max 0.240
_exptl_crystal_size_mid 0.180
_exptl_crystal_size_min 0.016
_refine_diff_density_max 0.841
_refine_diff_density_min -0.457
_refine_diff_density_rms 0.072
_refine_ls_extinction_method none
_refine_ls_goodness_of_fit_ref 1.040
_refine_ls_hydrogen_treatment constr
_refine_ls_matrix_type full
_refine_ls_number_parameters 903
_refine_ls_number_reflns 18221
_refine_ls_number_restraints 93
_refine_ls_restrained_S_all 1.047
_refine_ls_R_factor_all 0.1178
_refine_ls_R_factor_gt 0.0656
_refine_ls_shift/su_max 0.000
_refine_ls_shift/su_mean 0.000
_refine_ls_structure_factor_coef Fsqd
_refine_ls_weighting_details 'w=1/[\s^2^(Fo^2^)+(0.0681P)^2^+8.2240P] where P=(Fo^2^+2Fc^2^)/3'
_refine_ls_weighting_scheme calc
_refine_ls_wR_factor_gt 0.1549
_refine_ls_wR_factor_ref 0.1784
_reflns_Friedel_coverage 0.000
_reflns_number_gt 11429
_reflns_number_total 18221
_reflns_threshold_expression 'I > 2\s(I)'
_cod_data_source_file c5nj02841h2.cif
_cod_data_source_block 1025SF1_0mS
_cod_depositor_comments 'Adding full bibliography for 7055227--7055237.cif.'
_cod_original_cell_volume 7361.5(13)
_cod_database_code 7055236
_shelx_space_group_comment
;
The symmetry employed for this shelxl refinement is uniquely defined
by the following loop, which should always be used as a source of
symmetry information in preference to the above space-group names.
They are only intended as comments.
;
_shelx_estimated_absorpt_t_min 0.954
_shelx_estimated_absorpt_t_max 0.997
_shelxl_version_number 2014/6

loop_
_space_group_symop_operation_xyz
'x, y, z'
'-x, y+1/2, -z+1/2'
'-x, -y, -z'
'x, -y-1/2, z-1/2'

loop_
_atom_site_label
_atom_site_type_symbol
_atom_site_fract_x
_atom_site_fract_y
_atom_site_fract_z
_atom_site_U_iso_or_equiv
_atom_site_adp_type
_atom_site_occupancy
_atom_site_site_symmetry_order
_atom_site_calc_flag
_atom_site_refinement_flags_posn
_atom_site_refinement_flags_adp
_atom_site_refinement_flags_occupancy
_atom_site_disorder_assembly
_atom_site_disorder_group
K1 K -0.03671(3) 0.23968(3) 0.41149(3) 0.01969(14) Uani 1 1 d . . . . .
K2 K 0.46317(3) 0.24370(3) 0.40276(2) 0.01943(13) Uani 1 1 d . . . . .
O1 O -0.14166(11) 0.27355(11) 0.31392(8) 0.0233(4) Uani 1 1 d . . . . .
O2 O -0.16946(11) 0.15335(10) 0.38667(8) 0.0224(4) Uani 1 1 d . . . . .
O3 O -0.04505(10) 0.10280(11) 0.46906(8) 0.0220(4) Uani 1 1 d . . . . .
O4 O 0.07513(10) 0.20496(10) 0.50528(8) 0.0198(4) Uani 1 1 d . . . . .
O5 O 0.10263(11) 0.32234(10) 0.42912(8) 0.0207(4) Uani 1 1 d . . . . .
O6 O -0.02570(11) 0.37542(10) 0.35453(8) 0.0234(4) Uani 1 1 d . . . . .
O7 O 0.04977(18) 0.15515(13) 0.35251(12) 0.0558(8) Uani 1 1 d . U . . .
O8 O -0.12381(16) 0.31205(18) 0.47959(14) 0.0697(9) Uani 1 1 d D U . . .
O9 O 0.32946(11) 0.22918(10) 0.32002(8) 0.0225(4) Uani 1 1 d . . . . .
O10 O 0.35333(11) 0.35691(11) 0.38635(8) 0.0241(4) Uani 1 1 d . . . . .
O11 O 0.47493(11) 0.35950(11) 0.48118(9) 0.0256(4) Uani 1 1 d . . . . .
O12 O 0.60368(11) 0.26329(10) 0.47996(8) 0.0240(4) Uani 1 1 d . . . . .
O13 O 0.58276(11) 0.13799(11) 0.41150(8) 0.0234(4) Uani 1 1 d . . . . .
O14 O 0.46510(11) 0.14391(10) 0.31348(8) 0.0234(4) Uani 1 1 d . . . . .
O15 O 0.53415(13) 0.34064(14) 0.34485(11) 0.0467(7) Uani 1 1 d . . . . .
O16 O 0.39529(13) 0.13195(14) 0.45265(11) 0.0446(7) Uani 1 1 d . . . . .
C1 C -0.21467(15) 0.23905(17) 0.31368(12) 0.0248(6) Uani 1 1 d . . . . .
H1A H -0.2467 0.2452 0.2750 0.030 Uiso 1 1 calc R U . . .
H1B H -0.2422 0.2615 0.3436 0.030 Uiso 1 1 calc R U . . .
C2 C -0.20195(16) 0.16031(16) 0.32655(12) 0.0240(6) Uani 1 1 d . . . . .
H2A H -0.2515 0.1337 0.3189 0.029 Uiso 1 1 calc R U . . .
H2B H -0.1663 0.1397 0.3013 0.029 Uiso 1 1 calc R U . . .
C3 C -0.16121(16) 0.07987(16) 0.40593(13) 0.0253(6) Uani 1 1 d . . . . .
H3A H -0.1296 0.0524 0.3812 0.030 Uiso 1 1 calc R U . . .
H3B H -0.2125 0.0564 0.4029 0.030 Uiso 1 1 calc R U . . .
C4 C -0.12273(15) 0.07989(16) 0.46820(13) 0.0239(6) Uani 1 1 d . . . . .
H4A H -0.1499 0.1135 0.4917 0.029 Uiso 1 1 calc R U . . .
H4B H -0.1240 0.0305 0.4850 0.029 Uiso 1 1 calc R U . . .
C5 C -0.00230(16) 0.10492(16) 0.52665(12) 0.0237(6) Uani 1 1 d . . . . .
H5A H -0.0007 0.0559 0.5446 0.028 Uiso 1 1 calc R U . . .
H5B H -0.0272 0.1387 0.5515 0.028 Uiso 1 1 calc R U . . .
C6 C 0.07793(16) 0.13029(15) 0.52193(12) 0.0220(6) Uani 1 1 d . . . . .
H6A H 0.1115 0.1243 0.5600 0.026 Uiso 1 1 calc R U . . .
H6B H 0.0997 0.1009 0.4924 0.026 Uiso 1 1 calc R U . . .
C7 C 0.14966(15) 0.23131(15) 0.49819(12) 0.0210(6) Uani 1 1 d . . . . .
H7A H 0.1683 0.2058 0.4652 0.025 Uiso 1 1 calc R U . . .
H7B H 0.1865 0.2217 0.5341 0.025 Uiso 1 1 calc R U . . .
C8 C 0.14515(16) 0.31134(15) 0.48634(12) 0.0204(6) Uani 1 1 d . . . . .
H8A H 0.1189 0.3361 0.5160 0.025 Uiso 1 1 calc R U . . .
H8B H 0.1977 0.3319 0.4883 0.025 Uiso 1 1 calc R U . . .
C9 C 0.09313(17) 0.39743(15) 0.41523(13) 0.0252(6) Uani 1 1 d . . . . .
H9A H 0.1442 0.4213 0.4175 0.030 Uiso 1 1 calc R U . . .
H9B H 0.0639 0.4216 0.4433 0.030 Uiso 1 1 calc R U . . .
C10 C 0.05012(16) 0.40360(16) 0.35461(13) 0.0255(6) Uani 1 1 d . . . . .
H10A H 0.0474 0.4551 0.3421 0.031 Uiso 1 1 calc R U . . .
H10B H 0.0770 0.3757 0.3270 0.031 Uiso 1 1 calc R U . . .
C11 C -0.07071(17) 0.37892(17) 0.29791(13) 0.0283(7) Uani 1 1 d . . . . .
H11A H -0.0456 0.3502 0.2697 0.034 Uiso 1 1 calc R U . . .
H11B H -0.0748 0.4300 0.2842 0.034 Uiso 1 1 calc R U . . .
C12 C -0.14904(17) 0.34928(16) 0.30131(13) 0.0264(7) Uani 1 1 d . . . . .
H12A H -0.1720 0.3745 0.3325 0.032 Uiso 1 1 calc R U . . .
H12B H -0.1831 0.3569 0.2637 0.032 Uiso 1 1 calc R U . . .
C19 C -0.1926(3) 0.4026(3) 0.51994(17) 0.0771(16) Uani 1 1 d . U . . .
H19A H -0.2131 0.3880 0.5559 0.093 Uiso 0.53(2) 1 calc R U P A 1
H19B H -0.2196 0.4472 0.5039 0.093 Uiso 0.53(2) 1 calc R U P A 1
H19C H -0.2178 0.4338 0.4877 0.093 Uiso 0.47(2) 1 calc R U P A 2
H19D H -0.2176 0.4098 0.5552 0.093 Uiso 0.47(2) 1 calc R U P A 2
C13 C 0.0943(3) 0.1900(2) 0.31390(19) 0.0649(13) Uani 1 1 d . U . . .
H13A H 0.1260 0.2293 0.3344 0.078 Uiso 1 1 calc R U . . .
H13B H 0.0602 0.2113 0.2802 0.078 Uiso 1 1 calc R U . . .
C14 C 0.1441(2) 0.1331(2) 0.29403(16) 0.0507(10) Uani 1 1 d . U . . .
H14A H 0.1918 0.1263 0.3223 0.061 Uiso 1 1 calc R U . . .
H14B H 0.1582 0.1450 0.2552 0.061 Uiso 1 1 calc R U . . .
C15 C 0.0934(2) 0.06684(18) 0.29109(14) 0.0370(8) Uani 1 1 d . U . . .
H15A H 0.1245 0.0218 0.2977 0.044 Uiso 1 1 calc R U . . .
H15B H 0.0596 0.0635 0.2529 0.044 Uiso 1 1 calc R U . . .
C18 C -0.1094(3) 0.4141(3) 0.5316(2) 0.0807(16) Uani 1 1 d . U . . .
H18A H -0.0941 0.4361 0.5707 0.097 Uiso 0.660(10) 1 calc R U P A 1
H18B H -0.0921 0.4462 0.5017 0.097 Uiso 0.660(10) 1 calc R U P A 1
H18C H -0.0968 0.4666 0.5319 0.097 Uiso 0.340(10) 1 calc R U P A 2
H18D H -0.0872 0.3926 0.5697 0.097 Uiso 0.340(10) 1 calc R U P A 2
C16 C 0.0469(3) 0.0798(2) 0.3400(2) 0.0661(14) Uani 1 1 d . U . . .
H16A H -0.0072 0.0641 0.3280 0.079 Uiso 1 1 calc R U . . .
H16B H 0.0688 0.0517 0.3751 0.079 Uiso 1 1 calc R U . . .
C17 C -0.0745(3) 0.3370(4) 0.5290(3) 0.0485(19) Uani 0.660(10) 1 d D U P A 1
H17A H -0.0199 0.3384 0.5226 0.058 Uiso 0.660(10) 1 calc R U P A 1
H17B H -0.0794 0.3080 0.5643 0.058 Uiso 0.660(10) 1 calc R U P A 1
C20 C -0.2009(4) 0.3446(7) 0.4772(5) 0.052(3) Uani 0.53(2) 1 d D U P A 1
H20A H -0.2192 0.3640 0.4376 0.063 Uiso 0.53(2) 1 calc R U P A 1
H20B H -0.2384 0.3079 0.4869 0.063 Uiso 0.53(2) 1 calc R U P A 1
C87 C -0.0879(7) 0.3864(7) 0.4955(6) 0.060(4) Uani 0.340(10) 1 d D U P A 2
H87A H -0.0313 0.3802 0.5057 0.072 Uiso 0.340(10) 1 calc R U P A 2
H87B H -0.0972 0.4181 0.4605 0.072 Uiso 0.340(10) 1 calc R U P A 2
C90 C -0.1905(6) 0.3120(8) 0.4998(5) 0.046(3) Uani 0.47(2) 1 d D U P A 2
H90A H -0.1900 0.2790 0.5337 0.055 Uiso 0.47(2) 1 calc R U P A 2
H90B H -0.2341 0.2993 0.4692 0.055 Uiso 0.47(2) 1 calc R U P A 2
C21 C 0.35508(15) 0.77079(15) 0.33814(11) 0.0175(5) Uani 1 1 d . . . . .
C22 C 0.42673(15) 0.80700(16) 0.34067(12) 0.0213(6) Uani 1 1 d . . . . .
H22 H 0.4708 0.7807 0.3329 0.026 Uiso 1 1 calc R U . . .
C23 C 0.43358(16) 0.88031(16) 0.35423(12) 0.0246(6) Uani 1 1 d . . . . .
H23 H 0.4825 0.9032 0.3561 0.030 Uiso 1 1 calc R U . . .
C24 C 0.37077(16) 0.92082(16) 0.36505(12) 0.0234(6) Uani 1 1 d . . . . .
H24 H 0.3770 0.9710 0.3746 0.028 Uiso 1 1 calc R U . . .
C25 C 0.29721(16) 0.88787(15) 0.36202(11) 0.0196(6) Uani 1 1 d . . . . .
C26 C 0.23173(17) 0.92778(15) 0.37277(12) 0.0235(6) Uani 1 1 d . . . . .
H26 H 0.2363 0.9783 0.3811 0.028 Uiso 1 1 calc R U . . .
C27 C 0.16126(17) 0.89368(16) 0.37127(13) 0.0261(6) Uani 1 1 d . . . . .
H27 H 0.1180 0.9210 0.3793 0.031 Uiso 1 1 calc R U . . .
C28 C 0.15253(16) 0.82061(15) 0.35839(13) 0.0231(6) Uani 1 1 d . . . . .
H28 H 0.1033 0.7987 0.3578 0.028 Uiso 1 1 calc R U . . .
C29 C 0.21484(15) 0.77764(14) 0.34604(11) 0.0174(5) Uani 1 1 d . . . . .
C30 C 0.20688(15) 0.70118(15) 0.33188(11) 0.0179(5) Uani 1 1 d . . . . .
C31 C 0.13459(16) 0.66570(16) 0.32312(13) 0.0247(6) Uani 1 1 d . . . . .
H31 H 0.0891 0.6933 0.3246 0.030 Uiso 1 1 calc R U . . .
C32 C 0.12821(17) 0.59184(16) 0.31240(13) 0.0277(7) Uani 1 1 d . . . . .
H32 H 0.0785 0.5699 0.3063 0.033 Uiso 1 1 calc R U . . .
C33 C 0.19251(17) 0.54958(16) 0.31046(12) 0.0246(6) Uani 1 1 d . . . . .
H33 H 0.1871 0.4985 0.3050 0.030 Uiso 1 1 calc R U . . .
C34 C 0.26667(16) 0.58164(15) 0.31657(11) 0.0202(6) Uani 1 1 d . . . . .
C35 C 0.33364(17) 0.54051(15) 0.31296(12) 0.0243(6) Uani 1 1 d . . . . .
H35 H 0.3297 0.4893 0.3079 0.029 Uiso 1 1 calc R U . . .
C36 C 0.40473(17) 0.57360(17) 0.31674(13) 0.0277(7) Uani 1 1 d . . . . .
H36 H 0.4493 0.5447 0.3148 0.033 Uiso 1 1 calc R U . . .
C37 C 0.41259(16) 0.64865(16) 0.32339(12) 0.0230(6) Uani 1 1 d . . . . .
H37 H 0.4621 0.6703 0.3247 0.028 Uiso 1 1 calc R U . . .
C38 C 0.34811(15) 0.69301(15) 0.32824(11) 0.0180(5) Uani 1 1 d . . . . .
C39 C 0.28886(15) 0.81152(14) 0.34834(11) 0.0162(5) Uani 1 1 d . . . . .
C40 C 0.27400(15) 0.65931(14) 0.32567(11) 0.0171(5) Uani 1 1 d . . . . .
C41 C 0.28687(16) 0.29445(16) 0.30495(12) 0.0243(6) Uani 1 1 d . . . . .
H41A H 0.2352 0.2825 0.2836 0.029 Uiso 1 1 calc R U . . .
H41B H 0.3142 0.3250 0.2793 0.029 Uiso 1 1 calc R U . . .
C42 C 0.27892(16) 0.33479(16) 0.36010(13) 0.0252(6) Uani 1 1 d . . . . .
H42A H 0.2453 0.3778 0.3511 0.030 Uiso 1 1 calc R U . . .
H42B H 0.2554 0.3029 0.3871 0.030 Uiso 1 1 calc R U . . .
C43 C 0.35161(17) 0.40173(16) 0.43669(13) 0.0278(7) Uani 1 1 d . . . . .
H43A H 0.3280 0.3749 0.4667 0.033 Uiso 1 1 calc R U . . .
H43B H 0.3205 0.4459 0.4259 0.033 Uiso 1 1 calc R U . . .
C44 C 0.43308(18) 0.42227(16) 0.46024(13) 0.0286(7) Uani 1 1 d . . . . .
H44A H 0.4578 0.4452 0.4290 0.034 Uiso 1 1 calc R U . . .
H44B H 0.4333 0.4578 0.4924 0.034 Uiso 1 1 calc R U . . .
C45 C 0.55247(18) 0.37608(16) 0.50642(13) 0.0286(7) Uani 1 1 d . . . . .
H45A H 0.5524 0.4109 0.5391 0.034 Uiso 1 1 calc R U . . .
H45B H 0.5803 0.3987 0.4767 0.034 Uiso 1 1 calc R U . . .
C46 C 0.59196(19) 0.30726(17) 0.52840(12) 0.0289(7) Uani 1 1 d . . . . .
H46A H 0.6422 0.3186 0.5523 0.035 Uiso 1 1 calc R U . . .
H46B H 0.5599 0.2808 0.5533 0.035 Uiso 1 1 calc R U . . .
C47 C 0.64063(17) 0.19600(16) 0.49826(12) 0.0247(6) Uani 1 1 d . . . . .
H47A H 0.6071 0.1668 0.5203 0.030 Uiso 1 1 calc R U . . .
H47B H 0.6900 0.2054 0.5240 0.030 Uiso 1 1 calc R U . . .
C48 C 0.65509(16) 0.15604(16) 0.44506(13) 0.0253(6) Uani 1 1 d . . . . .
H48A H 0.6855 0.1868 0.4216 0.030 Uiso 1 1 calc R U . . .
H48B H 0.6849 0.1112 0.4563 0.030 Uiso 1 1 calc R U . . .
C49 C 0.59079(16) 0.10758(16) 0.35617(13) 0.0241(6) Uani 1 1 d . . . . .
H49A H 0.6271 0.0660 0.3614 0.029 Uiso 1 1 calc R U . . .
H49B H 0.6116 0.1445 0.3315 0.029 Uiso 1 1 calc R U . . .
C50 C 0.51315(17) 0.08242(16) 0.32708(14) 0.0269(6) Uani 1 1 d . . . . .
H50A H 0.5186 0.0554 0.2909 0.032 Uiso 1 1 calc R U . . .
H50B H 0.4899 0.0494 0.3535 0.032 Uiso 1 1 calc R U . . .
C51 C 0.38971(17) 0.12470(16) 0.28518(13) 0.0282(7) Uani 1 1 d . . . . .
H51A H 0.3630 0.0952 0.3119 0.034 Uiso 1 1 calc R U . . .
H51B H 0.3937 0.0954 0.2498 0.034 Uiso 1 1 calc R U . . .
C52 C 0.34504(17) 0.19225(17) 0.26855(12) 0.0272(7) Uani 1 1 d . . . . .
H52A H 0.3749 0.2244 0.2459 0.033 Uiso 1 1 calc R U . . .
H52B H 0.2958 0.1798 0.2436 0.033 Uiso 1 1 calc R U . . .
C53 C 0.50225(16) 0.38804(16) 0.29859(13) 0.0263(6) Uani 1 1 d . . . . .
H53A H 0.4577 0.4155 0.3093 0.032 Uiso 1 1 calc R U . . .
H53B H 0.4854 0.3605 0.2622 0.032 Uiso 1 1 calc R U . . .
C54 C 0.56852(17) 0.43855(16) 0.29150(15) 0.0290(7) Uani 1 1 d . . . . .
H54A H 0.5711 0.4797 0.3194 0.035 Uiso 1 1 calc R U . . .
H54B H 0.5635 0.4580 0.2512 0.035 Uiso 1 1 calc R U . . .
C55 C 0.63983(16) 0.38949(16) 0.30489(13) 0.0266(7) Uani 1 1 d . . . . .
H55A H 0.6602 0.3762 0.2686 0.032 Uiso 1 1 calc R U . . .
H55B H 0.6811 0.4139 0.3319 0.032 Uiso 1 1 calc R U . . .
C56 C 0.6099(2) 0.3229(2) 0.33332(18) 0.0498(11) Uani 1 1 d . . . . .
H56A H 0.6081 0.2804 0.3068 0.060 Uiso 1 1 calc R U . . .
H56B H 0.6440 0.3109 0.3702 0.060 Uiso 1 1 calc R U . . .
C57 C 0.3209(2) 0.1447(2) 0.4686(2) 0.0574(12) Uani 1 1 d . . . . .
H57A H 0.2822 0.1516 0.4332 0.069 Uiso 1 1 calc R U . . .
H57B H 0.3216 0.1888 0.4932 0.069 Uiso 1 1 calc R U . . .
C58 C 0.30102(18) 0.07879(19) 0.50224(14) 0.0353(8) Uani 1 1 d . . . . .
H58A H 0.2614 0.0487 0.4784 0.042 Uiso 1 1 calc R U . . .
H58B H 0.2817 0.0932 0.5387 0.042 Uiso 1 1 calc R U . . .
C59 C 0.3771(2) 0.03779(19) 0.51569(16) 0.0392(8) Uani 1 1 d . . . . .
H59A H 0.3887 0.0257 0.5578 0.047 Uiso 1 1 calc R U . . .
H59B H 0.3759 -0.0076 0.4926 0.047 Uiso 1 1 calc R U . . .
C60 C 0.43535(19) 0.0903(2) 0.49826(16) 0.0399(9) Uani 1 1 d . . . . .
H60A H 0.4561 0.1218 0.5317 0.048 Uiso 1 1 calc R U . . .
H60B H 0.4787 0.0639 0.4848 0.048 Uiso 1 1 calc R U . . .
C61 C 0.15646(15) 0.31052(16) 0.63734(11) 0.0205(6) Uani 1 1 d . . . . .
C62 C 0.09537(17) 0.36127(17) 0.63468(12) 0.0268(7) Uani 1 1 d . . . . .
H62 H 0.0463 0.3455 0.6426 0.032 Uiso 1 1 calc R U . . .
C63 C 0.10588(18) 0.43355(17) 0.62076(13) 0.0315(7) Uani 1 1 d . . . . .
H63 H 0.0639 0.4665 0.6196 0.038 Uiso 1 1 calc R U . . .
C64 C 0.17567(18) 0.45840(16) 0.60868(13) 0.0288(7) Uani 1 1 d . . . . .
H64 H 0.1813 0.5082 0.5994 0.035 Uiso 1 1 calc R U . . .
C65 C 0.23942(17) 0.41073(16) 0.60989(11) 0.0232(6) Uani 1 1 d . . . . .
C66 C 0.31140(18) 0.43480(17) 0.59723(12) 0.0273(7) Uani 1 1 d . . . . .
H66 H 0.3183 0.4845 0.5880 0.033 Uiso 1 1 calc R U . . .
C67 C 0.37196(17) 0.38690(17) 0.59815(12) 0.0277(7) Uani 1 1 d . . . . .
H67 H 0.4202 0.4040 0.5895 0.033 Uiso 1 1 calc R U . . .
C68 C 0.36359(16) 0.31408(16) 0.61144(12) 0.0239(6) Uani 1 1 d . . . . .
H68 H 0.4061 0.2820 0.6110 0.029 Uiso 1 1 calc R U . . .
C69 C 0.29345(15) 0.28648(15) 0.62557(11) 0.0190(6) Uani 1 1 d . . . . .
C70 C 0.28510(15) 0.21163(15) 0.64335(11) 0.0181(6) Uani 1 1 d . . . . .
C71 C 0.34808(16) 0.16267(15) 0.65062(12) 0.0221(6) Uani 1 1 d . . . . .
H71 H 0.3968 0.1785 0.6420 0.027 Uiso 1 1 calc R U . . .
C72 C 0.34021(16) 0.09230(16) 0.67000(13) 0.0255(7) Uani 1 1 d . . . . .
H72 H 0.3838 0.0610 0.6751 0.031 Uiso 1 1 calc R U . . .
C73 C 0.27005(16) 0.06663(16) 0.68210(12) 0.0232(6) Uani 1 1 d . . . . .
H73 H 0.2657 0.0179 0.6949 0.028 Uiso 1 1 calc R U . . .
C74 C 0.20437(16) 0.11295(15) 0.67543(11) 0.0205(6) Uani 1 1 d . . . . .
C75 C 0.13170(17) 0.08826(17) 0.68732(12) 0.0260(6) Uani 1 1 d . . . . .
H75 H 0.1259 0.0395 0.6995 0.031 Uiso 1 1 calc R U . . .
C76 C 0.06917(17) 0.13480(18) 0.68128(13) 0.0284(7) Uani 1 1 d . . . . .
H76 H 0.0204 0.1173 0.6884 0.034 Uiso 1 1 calc R U . . .
C77 C 0.07664(16) 0.20682(17) 0.66489(12) 0.0256(6) Uani 1 1 d . . . . .
H77 H 0.0329 0.2379 0.6616 0.031 Uiso 1 1 calc R U . . .
C78 C 0.14758(15) 0.23496(15) 0.65295(11) 0.0189(6) Uani 1 1 d . . . . .
C79 C 0.22936(15) 0.33549(15) 0.62434(11) 0.0192(6) Uani 1 1 d . . . . .
C80 C 0.21237(15) 0.18674(15) 0.65677(11) 0.0177(5) Uani 1 1 d . . . . .

loop_
_atom_site_aniso_label
_atom_site_aniso_U_11
_atom_site_aniso_U_22
_atom_site_aniso_U_33
_atom_site_aniso_U_23
_atom_site_aniso_U_13
_atom_site_aniso_U_12
K1 0.0194(3) 0.0163(3) 0.0222(3) 0.0012(2) -0.0010(2) -0.0002(2)
K2 0.0221(3) 0.0159(3) 0.0196(3) -0.0003(2) 0.0009(2) -0.0003(2)
O1 0.0195(10) 0.0232(11) 0.0258(10) 0.0001(8) -0.0011(8) 0.0007(8)
O2 0.0237(10) 0.0213(10) 0.0207(10) -0.0025(8) -0.0014(8) -0.0041(8)
O3 0.0204(10) 0.0242(11) 0.0204(10) 0.0020(8) -0.0001(8) -0.0026(8)
O4 0.0181(9) 0.0181(10) 0.0223(10) 0.0022(8) 0.0003(8) 0.0004(8)
O5 0.0270(10) 0.0155(10) 0.0177(9) 0.0004(7) -0.0030(8) -0.0021(8)
O6 0.0237(10) 0.0227(11) 0.0225(10) 0.0063(8) -0.0006(8) -0.0018(8)
O7 0.091(2) 0.0252(13) 0.0620(18) -0.0023(12) 0.0481(16) 0.0039(13)
O8 0.0519(17) 0.088(2) 0.070(2) -0.0459(18) 0.0120(15) 0.0062(16)
O9 0.0278(10) 0.0200(10) 0.0184(9) 0.0015(8) -0.0007(8) 0.0031(8)
O10 0.0242(10) 0.0235(11) 0.0245(10) -0.0039(8) 0.0031(8) 0.0029(8)
O11 0.0308(11) 0.0200(10) 0.0254(11) -0.0023(8) 0.0017(8) -0.0030(9)
O12 0.0331(11) 0.0202(10) 0.0171(9) 0.0003(8) -0.0022(8) 0.0003(9)
O13 0.0189(10) 0.0260(11) 0.0248(10) -0.0018(8) 0.0021(8) -0.0002(8)
O14 0.0255(10) 0.0180(10) 0.0256(10) -0.0056(8) 0.0003(8) 0.0014(8)
O15 0.0357(13) 0.0497(16) 0.0599(17) 0.0370(13) 0.0240(12) 0.0194(11)
O16 0.0306(12) 0.0501(16) 0.0559(16) 0.0313(13) 0.0157(11) 0.0106(11)
C1 0.0159(13) 0.0371(18) 0.0204(14) -0.0036(12) 0.0000(10) 0.0011(12)
C2 0.0196(14) 0.0315(17) 0.0204(14) -0.0090(12) 0.0006(11) -0.0034(12)
C3 0.0225(14) 0.0198(15) 0.0335(16) -0.0040(12) 0.0038(12) -0.0035(11)
C4 0.0203(14) 0.0200(15) 0.0321(16) 0.0032(12) 0.0062(12) -0.0025(11)
C5 0.0281(15) 0.0228(15) 0.0194(14) 0.0032(11) 0.0008(11) 0.0003(12)
C6 0.0224(14) 0.0213(15) 0.0208(14) 0.0031(11) -0.0015(11) 0.0032(11)
C7 0.0168(13) 0.0273(15) 0.0180(13) -0.0017(11) -0.0005(10) 0.0007(11)
C8 0.0195(13) 0.0236(15) 0.0174(13) -0.0025(11) -0.0001(10) -0.0032(11)
C9 0.0271(15) 0.0153(14) 0.0330(16) -0.0006(12) 0.0039(12) -0.0039(12)
C10 0.0271(15) 0.0171(15) 0.0326(16) 0.0068(12) 0.0048(12) -0.0019(12)
C11 0.0331(16) 0.0269(17) 0.0229(15) 0.0090(12) -0.0024(12) 0.0007(13)
C12 0.0292(16) 0.0257(16) 0.0223(14) 0.0021(12) -0.0030(12) 0.0073(13)
C19 0.095(3) 0.109(4) 0.029(2) 0.006(2) 0.015(2) 0.075(3)
C13 0.124(4) 0.028(2) 0.052(3) -0.0073(18) 0.043(3) -0.020(2)
C14 0.047(2) 0.076(3) 0.0294(18) -0.0113(18) 0.0079(16) -0.022(2)
C15 0.050(2) 0.0302(18) 0.0291(17) -0.0040(14) 0.0021(15) 0.0073(15)
C18 0.127(4) 0.058(3) 0.059(3) -0.009(2) 0.019(3) -0.042(3)
C16 0.103(4) 0.030(2) 0.078(3) -0.015(2) 0.057(3) -0.020(2)
C17 0.044(3) 0.053(4) 0.049(4) -0.016(3) 0.008(3) 0.004(3)
C20 0.051(4) 0.067(7) 0.037(5) 0.006(4) 0.000(4) -0.035(4)
C87 0.043(6) 0.088(10) 0.046(7) -0.009(7) 0.000(5) -0.025(6)
C90 0.047(5) 0.066(6) 0.026(5) 0.009(5) 0.008(4) -0.039(5)
C21 0.0181(13) 0.0197(14) 0.0136(12) 0.0008(10) -0.0012(10) 0.0002(10)
C22 0.0148(13) 0.0259(15) 0.0226(14) 0.0044(11) 0.0002(11) 0.0008(11)
C23 0.0197(14) 0.0287(16) 0.0235(14) 0.0060(12) -0.0033(11) -0.0050(12)
C24 0.0279(15) 0.0172(14) 0.0241(14) 0.0013(11) 0.0004(12) -0.0042(12)
C25 0.0228(14) 0.0198(14) 0.0155(12) 0.0028(11) 0.0007(10) -0.0003(11)
C26 0.0323(16) 0.0156(14) 0.0235(14) 0.0014(11) 0.0070(12) 0.0031(12)
C27 0.0252(15) 0.0249(16) 0.0305(16) 0.0033(13) 0.0114(12) 0.0066(12)
C28 0.0199(14) 0.0207(15) 0.0294(15) 0.0038(12) 0.0062(12) 0.0010(11)
C29 0.0166(13) 0.0185(14) 0.0166(12) 0.0020(10) 0.0010(10) 0.0009(10)
C30 0.0184(13) 0.0193(14) 0.0157(12) 0.0047(10) 0.0012(10) 0.0004(11)
C31 0.0189(14) 0.0220(15) 0.0331(16) 0.0036(12) 0.0032(12) 0.0004(11)
C32 0.0237(15) 0.0253(16) 0.0327(16) 0.0041(13) -0.0011(12) -0.0075(12)
C33 0.0316(16) 0.0162(14) 0.0245(15) 0.0015(11) -0.0012(12) -0.0033(12)
C34 0.0269(14) 0.0179(14) 0.0144(12) -0.0011(10) -0.0011(11) 0.0006(11)
C35 0.0342(16) 0.0141(14) 0.0232(14) -0.0017(11) -0.0008(12) 0.0050(12)
C36 0.0266(15) 0.0277(16) 0.0280(16) -0.0034(13) 0.0019(12) 0.0084(13)
C37 0.0190(14) 0.0245(15) 0.0244(14) -0.0046(12) 0.0002(11) 0.0012(11)
C38 0.0192(13) 0.0200(14) 0.0138(12) 0.0007(10) -0.0006(10) 0.0021(11)
C39 0.0187(13) 0.0179(14) 0.0112(12) 0.0030(10) -0.0002(10) -0.0002(10)
C40 0.0202(13) 0.0172(13) 0.0129(12) 0.0015(10) -0.0007(10) 0.0011(10)
C41 0.0204(14) 0.0274(16) 0.0233(14) 0.0043(12) -0.0024(11) 0.0036(12)
C42 0.0214(14) 0.0247(16) 0.0293(16) 0.0028(12) 0.0026(12) 0.0039(12)
C43 0.0346(17) 0.0234(16) 0.0273(15) -0.0040(12) 0.0107(13) 0.0053(13)
C44 0.0397(18) 0.0191(15) 0.0278(16) -0.0015(12) 0.0073(13) 0.0011(13)
C45 0.0362(17) 0.0242(16) 0.0239(15) -0.0073(12) -0.0006(13) -0.0047(13)
C46 0.0397(18) 0.0292(17) 0.0167(14) -0.0040(12) 0.0008(12) -0.0044(14)
C47 0.0249(15) 0.0241(15) 0.0234(14) 0.0059(12) -0.0021(12) -0.0013(12)
C48 0.0202(14) 0.0212(15) 0.0329(16) 0.0068(12) -0.0010(12) -0.0008(11)
C49 0.0258(15) 0.0180(14) 0.0292(15) -0.0037(12) 0.0058(12) 0.0022(12)
C50 0.0302(16) 0.0196(15) 0.0306(16) -0.0042(12) 0.0041(13) 0.0045(12)
C51 0.0310(16) 0.0243(16) 0.0270(15) -0.0071(12) -0.0036(12) -0.0022(13)
C52 0.0314(16) 0.0313(17) 0.0168(14) -0.0033(12) -0.0036(12) -0.0011(13)
C53 0.0231(15) 0.0246(16) 0.0308(16) 0.0064(13) 0.0031(12) 0.0053(12)
C54 0.0298(16) 0.0157(15) 0.0413(18) 0.0002(13) 0.0041(14) 0.0031(12)
C55 0.0212(14) 0.0286(17) 0.0291(16) -0.0031(13) 0.0004(12) 0.0049(12)
C56 0.0346(19) 0.054(2) 0.065(3) 0.039(2) 0.0218(18) 0.0239(17)
C57 0.037(2) 0.066(3) 0.074(3) 0.036(2) 0.024(2) 0.019(2)
C58 0.0322(17) 0.045(2) 0.0302(17) -0.0050(15) 0.0091(14) -0.0074(15)
C59 0.050(2) 0.0306(19) 0.041(2) 0.0090(15) 0.0176(17) 0.0038(16)
C60 0.0290(17) 0.045(2) 0.045(2) 0.0200(17) 0.0037(15) 0.0049(15)
C61 0.0186(13) 0.0274(15) 0.0145(13) -0.0049(11) -0.0012(10) 0.0050(11)
C62 0.0262(15) 0.0305(17) 0.0228(15) -0.0031(12) 0.0004(12) 0.0091(13)
C63 0.0356(18) 0.0298(17) 0.0277(16) -0.0040(13) 0.0003(13) 0.0157(14)
C64 0.0404(18) 0.0167(15) 0.0266(15) -0.0021(12) -0.0040(13) 0.0071(13)
C65 0.0308(15) 0.0223(15) 0.0142(13) -0.0036(11) -0.0042(11) 0.0024(12)
C66 0.0370(17) 0.0213(15) 0.0210(14) -0.0011(12) -0.0038(12) -0.0038(13)
C67 0.0254(15) 0.0338(18) 0.0225(15) 0.0029(13) -0.0007(12) -0.0078(13)
C68 0.0219(14) 0.0275(16) 0.0211(14) -0.0018(12) -0.0010(11) 0.0029(12)
C69 0.0185(13) 0.0230(14) 0.0136(12) -0.0036(11) -0.0043(10) 0.0018(11)
C70 0.0177(13) 0.0183(13) 0.0162(12) -0.0061(10) -0.0041(10) 0.0019(11)
C71 0.0188(13) 0.0239(15) 0.0220(14) -0.0059(12) -0.0027(11) 0.0017(11)
C72 0.0231(14) 0.0202(15) 0.0300(16) -0.0071(12) -0.0071(12) 0.0069(12)
C73 0.0286(15) 0.0180(14) 0.0203(14) -0.0012(11) -0.0052(11) -0.0001(12)
C74 0.0249(14) 0.0219(15) 0.0128(12) -0.0037(11) -0.0035(10) 0.0002(11)
C75 0.0324(16) 0.0262(16) 0.0187(14) -0.0012(12) 0.0010(12) -0.0030(13)
C76 0.0234(15) 0.0398(19) 0.0232(15) -0.0031(13) 0.0079(12) -0.0056(13)
C77 0.0192(14) 0.0356(18) 0.0227(14) -0.0049(13) 0.0051(11) 0.0045(12)
C78 0.0188(13) 0.0249(15) 0.0122(12) -0.0036(11) 0.0000(10) 0.0025(11)
C79 0.0234(14) 0.0204(14) 0.0117(12) -0.0053(10) -0.0044(10) 0.0023(11)
C80 0.0186(13) 0.0220(14) 0.0111(11) -0.0028(10) -0.0022(10) 0.0020(11)

loop_
_atom_type_symbol
_atom_type_description
_atom_type_scat_dispersion_real
_atom_type_scat_dispersion_imag
_atom_type_scat_source
C C 0.0033 0.0016 'International Tables Vol C Tables 4.2.6.8 and 6.1.1.4'
H H 0.0000 0.0000 'International Tables Vol C Tables 4.2.6.8 and 6.1.1.4'
O O 0.0106 0.0060 'International Tables Vol C Tables 4.2.6.8 and 6.1.1.4'
K K 0.2009 0.2494 'International Tables Vol C Tables 4.2.6.8 and 6.1.1.4'

loop_
_geom_angle_atom_site_label_1
_geom_angle_atom_site_label_2
_geom_angle_atom_site_label_3
_geom_angle
O7 K1 O8 173.43(10)
O7 K1 O1 94.21(8)
O8 K1 O1 89.99(8)
O7 K1 O4 82.95(8)
O8 K1 O4 92.99(8)
O1 K1 O4 176.70(6)
O7 K1 O2 94.66(8)
O8 K1 O2 82.86(8)
O1 K1 O2 61.87(6)
O4 K1 O2 119.90(6)
O7 K1 O6 101.06(7)
O8 K1 O6 85.41(9)
O1 K1 O6 60.40(6)
O4 K1 O6 118.43(6)
O2 K1 O6 120.87(6)
O7 K1 O5 81.14(8)
O8 K1 O5 101.48(8)
O1 K1 O5 116.67(6)
O4 K1 O5 61.32(5)
O2 K1 O5 175.53(6)
O6 K1 O5 58.89(5)
O7 K1 O3 78.33(7)
O8 K1 O3 95.19(9)
O1 K1 O3 120.31(6)
O4 K1 O3 60.82(5)
O2 K1 O3 59.97(5)
O6 K1 O3 179.05(6)
O5 K1 O3 120.23(5)
O15 K2 O16 172.91(9)
O15 K2 O14 90.64(8)
O16 K2 O14 82.48(7)
O15 K2 O11 79.58(8)
O16 K2 O11 107.29(8)
O14 K2 O11 170.20(6)
O15 K2 O9 97.24(7)
O16 K2 O9 81.03(7)
O14 K2 O9 61.93(6)
O11 K2 O9 119.36(6)
O15 K2 O10 78.28(7)
O16 K2 O10 106.44(7)
O14 K2 O10 118.17(6)
O11 K2 O10 60.47(6)
O9 K2 O10 59.68(6)
O15 K2 O12 78.73(7)
O16 K2 O12 102.83(7)
O14 K2 O12 116.63(6)
O11 K2 O12 61.31(6)
O9 K2 O12 175.81(6)
O10 K2 O12 120.07(6)
O15 K2 O13 95.77(6)
O16 K2 O13 79.42(6)
O14 K2 O13 60.63(6)
O11 K2 O13 119.57(6)
O9 K2 O13 120.99(6)
O10 K2 O13 173.99(6)
O12 K2 O13 58.75(6)
C12 O1 C1 112.3(2)
C12 O1 K1 114.63(15)
C1 O1 K1 113.02(15)
C3 O2 C2 113.4(2)
C3 O2 K1 115.50(15)
C2 O2 K1 110.37(15)
C4 O3 C5 113.0(2)
C4 O3 K1 111.62(15)
C5 O3 K1 110.73(15)
C7 O4 C6 111.3(2)
C7 O4 K1 112.68(14)
C6 O4 K1 115.17(14)
C9 O5 C8 111.9(2)
C9 O5 K1 114.58(15)
C8 O5 K1 111.97(15)
C10 O6 C11 112.0(2)
C10 O6 K1 116.45(15)
C11 O6 K1 113.51(16)
C16 O7 C13 108.6(3)
C16 O7 K1 131.8(2)
C13 O7 K1 117.5(2)
C17 O8 C20 110.4(4)
C90 O8 C87 105.6(7)
C90 O8 K1 144.3(5)
C17 O8 K1 107.7(3)
C20 O8 K1 140.7(4)
C87 O8 K1 109.5(5)
C41 O9 C52 110.6(2)
C41 O9 K2 116.05(15)
C52 O9 K2 111.68(15)
C42 O10 C43 112.7(2)
C42 O10 K2 114.37(16)
C43 O10 K2 114.28(16)
C44 O11 C45 112.3(2)
C44 O11 K2 114.61(16)
C45 O11 K2 113.81(16)
C46 O12 C47 111.7(2)
C46 O12 K2 110.79(16)
C47 O12 K2 112.84(15)
C49 O13 C48 112.6(2)
C49 O13 K2 111.99(15)
C48 O13 K2 117.81(16)
C50 O14 C51 112.5(2)
C50 O14 K2 115.85(16)
C51 O14 K2 113.19(16)
C53 O15 C56 105.8(2)
C53 O15 K2 128.95(18)
C56 O15 K2 117.28(18)
C60 O16 C57 105.7(3)
C60 O16 K2 122.01(19)
C57 O16 K2 117.4(2)
O1 C1 C2 108.9(2)
O1 C1 H1A 109.9
C2 C1 H1A 109.9
O1 C1 H1B 109.9
C2 C1 H1B 109.9
H1A C1 H1B 108.3
O2 C2 C1 108.0(2)
O2 C2 H2A 110.1
C1 C2 H2A 110.1
O2 C2 H2B 110.1
C1 C2 H2B 110.1
H2A C2 H2B 108.4
O2 C3 C4 108.1(2)
O2 C3 H3A 110.1
C4 C3 H3A 110.1
O2 C3 H3B 110.1
C4 C3 H3B 110.1
H3A C3 H3B 108.4
O3 C4 C3 107.9(2)
O3 C4 H4A 110.1
C3 C4 H4A 110.1
O3 C4 H4B 110.1
C3 C4 H4B 110.1
H4A C4 H4B 108.4
O3 C5 C6 108.0(2)
O3 C5 H5A 110.1
C6 C5 H5A 110.1
O3 C5 H5B 110.1
C6 C5 H5B 110.1
H5A C5 H5B 108.4
O4 C6 C5 108.9(2)
O4 C6 H6A 109.9
C5 C6 H6A 109.9
O4 C6 H6B 109.9
C5 C6 H6B 109.9
H6A C6 H6B 108.3
O4 C7 C8 109.3(2)
O4 C7 H7A 109.8
C8 C7 H7A 109.8
O4 C7 H7B 109.8
C8 C7 H7B 109.8
H7A C7 H7B 108.3
O5 C8 C7 108.3(2)
O5 C8 H8A 110.0
C7 C8 H8A 110.0
O5 C8 H8B 110.0
C7 C8 H8B 110.0
H8A C8 H8B 108.4
O5 C9 C10 108.2(2)
O5 C9 H9A 110.1
C10 C9 H9A 110.1
O5 C9 H9B 110.1
C10 C9 H9B 110.1
H9A C9 H9B 108.4
O6 C10 C9 108.3(2)
O6 C10 H10A 110.0
C9 C10 H10A 110.0
O6 C10 H10B 110.0
C9 C10 H10B 110.0
H10A C10 H10B 108.4
O6 C11 C12 108.9(2)
O6 C11 H11A 109.9
C12 C11 H11A 109.9
O6 C11 H11B 109.9
C12 C11 H11B 109.9
H11A C11 H11B 108.3
O1 C12 C11 108.2(2)
O1 C12 H12A 110.1
C11 C12 H12A 110.1
O1 C12 H12B 110.1
C11 C12 H12B 110.1
H12A C12 H12B 108.4
C20 C19 C18 103.4(4)
C18 C19 C90 97.4(4)
C20 C19 H19A 111.1
C18 C19 H19A 111.1
C20 C19 H19B 111.1
C18 C19 H19B 111.1
H19A C19 H19B 109.1
C18 C19 H19C 112.3
C90 C19 H19C 112.3
C18 C19 H19D 112.3
C90 C19 H19D 112.3
H19C C19 H19D 109.9
O7 C13 C14 106.2(3)
O7 C13 H13A 110.5
C14 C13 H13A 110.5
O7 C13 H13B 110.5
C14 C13 H13B 110.5
H13A C13 H13B 108.7
C13 C14 C15 102.4(3)
C13 C14 H14A 111.3
C15 C14 H14A 111.3
C13 C14 H14B 111.3
C15 C14 H14B 111.3
H14A C14 H14B 109.2
C14 C15 C16 102.7(3)
C14 C15 H15A 111.2
C16 C15 H15A 111.2
C14 C15 H15B 111.2
C16 C15 H15B 111.2
H15A C15 H15B 109.1
C87 C18 C19 103.8(7)
C19 C18 C17 104.4(4)
C19 C18 H18A 110.9
C17 C18 H18A 110.9
C19 C18 H18B 110.9
C17 C18 H18B 110.9
H18A C18 H18B 108.9
C87 C18 H18C 111.0
C19 C18 H18C 111.0
C87 C18 H18D 111.0
C19 C18 H18D 111.0
H18C C18 H18D 109.0
O7 C16 C15 107.5(3)
O7 C16 H16A 110.2
C15 C16 H16A 110.2
O7 C16 H16B 110.2
C15 C16 H16B 110.2
H16A C16 H16B 108.5
O8 C17 C18 97.6(4)
O8 C17 H17A 112.2
C18 C17 H17A 112.2
O8 C17 H17B 112.2
C18 C17 H17B 112.2
H17A C17 H17B 109.8
C19 C20 O8 105.9(5)
C19 C20 H20A 110.6
O8 C20 H20A 110.6
C19 C20 H20B 110.6
O8 C20 H20B 110.6
H20A C20 H20B 108.7
C18 C87 O8 115.2(10)
C18 C87 H87A 108.5
O8 C87 H87A 108.5
C18 C87 H87B 108.5
O8 C87 H87B 108.5
H87A C87 H87B 107.5
O8 C90 C19 98.6(6)
O8 C90 H90A 112.1
C19 C90 H90A 112.1
O8 C90 H90B 112.1
C19 C90 H90B 112.1
H90A C90 H90B 109.7
C22 C21 C39 118.9(2)
C22 C21 C38 121.6(2)
C39 C21 C38 119.4(2)
C23 C22 C21 121.0(3)
C23 C22 H22 119.5
C21 C22 H22 119.5
C24 C23 C22 121.4(3)
C24 C23 H23 119.3
C22 C23 H23 119.3
C23 C24 C25 120.2(3)
C23 C24 H24 119.9
C25 C24 H24 119.9
C26 C25 C24 121.7(3)
C26 C25 C39 119.0(2)
C24 C25 C39 119.3(3)
C27 C26 C25 120.3(3)
C27 C26 H26 119.8
C25 C26 H26 119.8
C28 C27 C26 121.2(3)
C28 C27 H27 119.4
C26 C27 H27 119.4
C27 C28 C29 121.6(3)
C27 C28 H28 119.2
C29 C28 H28 119.2
C28 C29 C39 118.2(2)
C28 C29 C30 122.6(2)
C39 C29 C30 119.2(2)
C31 C30 C40 118.0(2)
C31 C30 C29 122.4(2)
C40 C30 C29 119.5(2)
C32 C31 C30 121.8(3)
C32 C31 H31 119.1
C30 C31 H31 119.1
C33 C32 C31 121.1(3)
C33 C32 H32 119.5
C31 C32 H32 119.5
C32 C33 C34 120.4(3)
C32 C33 H33 119.8
C34 C33 H33 119.8
C35 C34 C33 122.1(3)
C35 C34 C40 118.8(3)
C33 C34 C40 119.1(3)
C36 C35 C34 120.8(3)
C36 C35 H35 119.6
C34 C35 H35 119.6
C35 C36 C37 121.2(3)
C35 C36 H36 119.4
C37 C36 H36 119.4
C36 C37 C38 121.0(3)
C36 C37 H37 119.5
C38 C37 H37 119.5
C37 C38 C40 118.5(2)
C37 C38 C21 122.2(2)
C40 C38 C21 119.2(2)
C21 C39 C29 121.2(2)
C21 C39 C25 119.2(2)
C29 C39 C25 119.6(2)
C30 C40 C38 121.1(2)
C30 C40 C34 119.3(2)
C38 C40 C34 119.6(2)
O9 C41 C42 108.6(2)
O9 C41 H41A 110.0
C42 C41 H41A 110.0
O9 C41 H41B 110.0
C42 C41 H41B 110.0
H41A C41 H41B 108.4
O10 C42 C41 108.2(2)
O10 C42 H42A 110.1
C41 C42 H42A 110.1
O10 C42 H42B 110.1
C41 C42 H42B 110.1
H42A C42 H42B 108.4
O10 C43 C44 107.9(2)
O10 C43 H43A 110.1
C44 C43 H43A 110.1
O10 C43 H43B 110.1
C44 C43 H43B 110.1
H43A C43 H43B 108.4
O11 C44 C43 109.7(2)
O11 C44 H44A 109.7
C43 C44 H44A 109.7
O11 C44 H44B 109.7
C43 C44 H44B 109.7
H44A C44 H44B 108.2
O11 C45 C46 108.8(2)
O11 C45 H45A 109.9
C46 C45 H45A 109.9
O11 C45 H45B 109.9
C46 C45 H45B 109.9
H45A C45 H45B 108.3
O12 C46 C45 109.1(2)
O12 C46 H46A 109.9
C45 C46 H46A 109.9
O12 C46 H46B 109.9
C45 C46 H46B 109.9
H46A C46 H46B 108.3
O12 C47 C48 107.9(2)
O12 C47 H47A 110.1
C48 C47 H47A 110.1
O12 C47 H47B 110.1
C48 C47 H47B 110.1
H47A C47 H47B 108.4
O13 C48 C47 108.6(2)
O13 C48 H48A 110.0
C47 C48 H48A 110.0
O13 C48 H48B 110.0
C47 C48 H48B 110.0
H48A C48 H48B 108.3
O13 C49 C50 108.8(2)
O13 C49 H49A 109.9
C50 C49 H49A 109.9
O13 C49 H49B 109.9
C50 C49 H49B 109.9
H49A C49 H49B 108.3
O14 C50 C49 108.9(2)
O14 C50 H50A 109.9
C49 C50 H50A 109.9
O14 C50 H50B 109.9
C49 C50 H50B 109.9
H50A C50 H50B 108.3
O14 C51 C52 109.1(2)
O14 C51 H51A 109.9
C52 C51 H51A 109.9
O14 C51 H51B 109.9
C52 C51 H51B 109.9
H51A C51 H51B 108.3
O9 C52 C51 109.8(2)
O9 C52 H52A 109.7
C51 C52 H52A 109.7
O9 C52 H52B 109.7
C51 C52 H52B 109.7
H52A C52 H52B 108.2
O15 C53 C54 103.5(2)
O15 C53 H53A 111.1
C54 C53 H53A 111.1
O15 C53 H53B 111.1
C54 C53 H53B 111.1
H53A C53 H53B 109.0
C53 C54 C55 103.4(2)
C53 C54 H54A 111.1
C55 C54 H54A 111.1
C53 C54 H54B 111.1
C55 C54 H54B 111.1
H54A C54 H54B 109.0
C56 C55 C54 103.8(2)
C56 C55 H55A 111.0
C54 C55 H55A 111.0
C56 C55 H55B 111.0
C54 C55 H55B 111.0
H55A C55 H55B 109.0
O15 C56 C55 106.5(3)
O15 C56 H56A 110.4
C55 C56 H56A 110.4
O15 C56 H56B 110.4
C55 C56 H56B 110.4
H56A C56 H56B 108.6
O16 C57 C58 106.9(3)
O16 C57 H57A 110.3
C58 C57 H57A 110.3
O16 C57 H57B 110.3
C58 C57 H57B 110.3
H57A C57 H57B 108.6
C57 C58 C59 104.0(3)
C57 C58 H58A 111.0
C59 C58 H58A 111.0
C57 C58 H58B 111.0
C59 C58 H58B 111.0
H58A C58 H58B 109.0
C60 C59 C58 103.6(3)
C60 C59 H59A 111.0
C58 C59 H59A 111.0
C60 C59 H59B 111.0
C58 C59 H59B 111.0
H59A C59 H59B 109.0
O16 C60 C59 105.5(3)
O16 C60 H60A 110.6
C59 C60 H60A 110.6
O16 C60 H60B 110.6
C59 C60 H60B 110.6
H60A C60 H60B 108.8
C62 C61 C79 118.2(3)
C62 C61 C78 122.3(3)
C79 C61 C78 119.5(2)
C63 C62 C61 121.1(3)
C63 C62 H62 119.4
C61 C62 H62 119.4
C64 C63 C62 121.3(3)
C64 C63 H63 119.4
C62 C63 H63 119.4
C63 C64 C65 120.9(3)
C63 C64 H64 119.6
C65 C64 H64 119.6
C66 C65 C64 121.9(3)
C66 C65 C79 119.6(3)
C64 C65 C79 118.4(3)
C67 C66 C65 120.5(3)
C67 C66 H66 119.8
C65 C66 H66 119.8
C66 C67 C68 121.0(3)
C66 C67 H67 119.5
C68 C67 H67 119.5
C67 C68 C69 121.5(3)
C67 C68 H68 119.2
C69 C68 H68 119.2
C68 C69 C79 118.3(3)
C68 C69 C70 122.3(2)
C79 C69 C70 119.3(2)
C71 C70 C80 118.3(3)
C71 C70 C69 121.9(3)
C80 C70 C69 119.7(2)
C72 C71 C70 121.4(3)
C72 C71 H71 119.3
C70 C71 H71 119.3
C71 C72 C73 121.3(3)
C71 C72 H72 119.4
C73 C72 H72 119.4
C72 C73 C74 120.2(3)
C72 C73 H73 119.9
C74 C73 H73 119.9
C75 C74 C73 121.5(3)
C75 C74 C80 119.4(3)
C73 C74 C80 119.0(3)
C76 C75 C74 120.3(3)
C76 C75 H75 119.9
C74 C75 H75 119.9
C75 C76 C77 120.9(3)
C75 C76 H76 119.6
C77 C76 H76 119.6
C76 C77 C78 121.6(3)
C76 C77 H77 119.2
C78 C77 H77 119.2
C77 C78 C80 118.3(3)
C77 C78 C61 122.0(2)
C80 C78 C61 119.7(2)
C61 C79 C69 120.9(3)
C61 C79 C65 120.0(2)
C69 C79 C65 119.0(3)
C70 C80 C78 120.8(2)
C70 C80 C74 119.8(2)
C78 C80 C74 119.4(2)

loop_
_geom_bond_atom_site_label_1
_geom_bond_atom_site_label_2
_geom_bond_distance
K1 O7 2.679(3)
K1 O8 2.699(3)
K1 O1 2.7627(19)
K1 O4 2.7738(18)
K1 O2 2.8037(19)
K1 O6 2.841(2)
K1 O5 2.8526(19)
K1 O3 2.861(2)
K2 O15 2.646(2)
K2 O16 2.714(2)
K2 O14 2.765(2)
K2 O11 2.784(2)
K2 O9 2.8097(19)
K2 O10 2.822(2)
K2 O12 2.8418(19)
K2 O13 2.842(2)
O1 C12 1.425(3)
O1 C1 1.427(3)
O2 C3 1.423(3)
O2 C2 1.428(3)
O3 C4 1.421(3)
O3 C5 1.429(3)
O4 C7 1.424(3)
O4 C6 1.425(3)
O5 C9 1.422(3)
O5 C8 1.433(3)
O6 C10 1.425(3)
O6 C11 1.426(3)
O7 C16 1.415(4)
O7 C13 1.421(4)
O8 C90 1.321(8)
O8 C17 1.403(6)
O8 C20 1.470(9)
O8 C87 1.527(11)
O9 C41 1.429(3)
O9 C52 1.431(3)
O10 C42 1.414(3)
O10 C43 1.430(3)
O11 C44 1.414(3)
O11 C45 1.430(3)
O12 C46 1.420(3)
O12 C47 1.431(3)
O13 C49 1.422(3)
O13 C48 1.424(3)
O14 C50 1.417(3)
O14 C51 1.429(3)
O15 C53 1.428(3)
O15 C56 1.430(4)
O16 C60 1.405(4)
O16 C57 1.425(4)
C1 C2 1.488(4)
C1 H1A 0.9900
C1 H1B 0.9900
C2 H2A 0.9900
C2 H2B 0.9900
C3 C4 1.497(4)
C3 H3A 0.9900
C3 H3B 0.9900
C4 H4A 0.9900
C4 H4B 0.9900
C5 C6 1.500(4)
C5 H5A 0.9900
C5 H5B 0.9900
C6 H6A 0.9900
C6 H6B 0.9900
C7 C8 1.497(4)
C7 H7A 0.9900
C7 H7B 0.9900
C8 H8A 0.9900
C8 H8B 0.9900
C9 C10 1.494(4)
C9 H9A 0.9900
C9 H9B 0.9900
C10 H10A 0.9900
C10 H10B 0.9900
C11 C12 1.489(4)
C11 H11A 0.9900
C11 H11B 0.9900
C12 H12A 0.9900
C12 H12B 0.9900
C19 C20 1.447(9)
C19 C18 1.457(7)
C19 C90 1.731(14)
C19 H19A 0.9900
C19 H19B 0.9900
C19 H19C 0.9900
C19 H19D 0.9900
C13 C14 1.478(6)
C13 H13A 0.9900
C13 H13B 0.9900
C14 C15 1.504(5)
C14 H14A 0.9900
C14 H14B 0.9900
C15 C16 1.505(5)
C15 H15A 0.9900
C15 H15B 0.9900
C18 C87 1.091(13)
C18 C17 1.547(8)
C18 H18A 0.9900
C18 H18B 0.9900
C18 H18C 0.9900
C18 H18D 0.9900
C16 H16A 0.9900
C16 H16B 0.9900
C17 H17A 0.9900
C17 H17B 0.9900
C20 H20A 0.9900
C20 H20B 0.9900
C87 H87A 0.9900
C87 H87B 0.9900
C90 H90A 0.9900
C90 H90B 0.9900
C21 C22 1.414(4)
C21 C39 1.429(4)
C21 C38 1.451(4)
C22 C23 1.385(4)
C22 H22 0.9500
C23 C24 1.381(4)
C23 H23 0.9500
C24 C25 1.416(4)
C24 H24 0.9500
C25 C26 1.414(4)
C25 C39 1.442(4)
C26 C27 1.380(4)
C26 H26 0.9500
C27 C28 1.380(4)
C27 H27 0.9500
C28 C29 1.410(4)
C28 H28 0.9500
C29 C39 1.432(4)
C29 C30 1.445(4)
C30 C31 1.412(4)
C30 C40 1.430(4)
C31 C32 1.382(4)
C31 H31 0.9500
C32 C33 1.374(4)
C32 H32 0.9500
C33 C34 1.414(4)
C33 H33 0.9500
C34 C35 1.408(4)
C34 C40 1.446(4)
C35 C36 1.377(4)
C35 H35 0.9500
C36 C37 1.393(4)
C36 H36 0.9500
C37 C38 1.411(4)
C37 H37 0.9500
C38 C40 1.432(4)
C41 C42 1.499(4)
C41 H41A 0.9900
C41 H41B 0.9900
C42 H42A 0.9900
C42 H42B 0.9900
C43 C44 1.499(4)
C43 H43A 0.9900
C43 H43B 0.9900
C44 H44A 0.9900
C44 H44B 0.9900
C45 C46 1.495(4)
C45 H45A 0.9900
C45 H45B 0.9900
C46 H46A 0.9900
C46 H46B 0.9900
C47 C48 1.486(4)
C47 H47A 0.9900
C47 H47B 0.9900
C48 H48A 0.9900
C48 H48B 0.9900
C49 C50 1.499(4)
C49 H49A 0.9900
C49 H49B 0.9900
C50 H50A 0.9900
C50 H50B 0.9900
C51 C52 1.488(4)
C51 H51A 0.9900
C51 H51B 0.9900
C52 H52A 0.9900
C52 H52B 0.9900
C53 C54 1.514(4)
C53 H53A 0.9900
C53 H53B 0.9900
C54 C55 1.535(4)
C54 H54A 0.9900
C54 H54B 0.9900
C55 C56 1.519(5)
C55 H55A 0.9900
C55 H55B 0.9900
C56 H56A 0.9900
C56 H56B 0.9900
C57 C58 1.508(5)
C57 H57A 0.9900
C57 H57B 0.9900
C58 C59 1.522(5)
C58 H58A 0.9900
C58 H58B 0.9900
C59 C60 1.502(5)
C59 H59A 0.9900
C59 H59B 0.9900
C60 H60A 0.9900
C60 H60B 0.9900
C61 C62 1.414(4)
C61 C79 1.429(4)
C61 C78 1.450(4)
C62 C63 1.386(4)
C62 H62 0.9500
C63 C64 1.371(5)
C63 H63 0.9500
C64 C65 1.416(4)
C64 H64 0.9500
C65 C66 1.407(4)
C65 C79 1.440(4)
C66 C67 1.376(4)
C66 H66 0.9500
C67 C68 1.386(4)
C67 H67 0.9500
C68 C69 1.411(4)
C68 H68 0.9500
C69 C79 1.436(4)
C69 C70 1.450(4)
C70 C71 1.414(4)
C70 C80 1.430(4)
C71 C72 1.383(4)
C71 H71 0.9500
C72 C73 1.383(4)
C72 H72 0.9500
C73 C74 1.421(4)
C73 H73 0.9500
C74 C75 1.416(4)
C74 C80 1.437(4)
C75 C76 1.380(4)
C75 H75 0.9500
C76 C77 1.389(4)
C76 H76 0.9500
C77 C78 1.410(4)
C77 H77 0.9500
C78 C80 1.432(4)

loop_
_geom_torsion_atom_site_label_1
_geom_torsion_atom_site_label_2
_geom_torsion_atom_site_label_3
_geom_torsion_atom_site_label_4
_geom_torsion
C12 O1 C1 C2 179.4(2)
K1 O1 C1 C2 -49.0(2)
C3 O2 C2 C1 174.4(2)
K1 O2 C2 C1 -54.2(2)
O1 C1 C2 O2 71.0(3)
C2 O2 C3 C4 176.9(2)
K1 O2 C3 C4 48.1(3)
C5 O3 C4 C3 -180.0(2)
K1 O3 C4 C3 54.5(2)
O2 C3 C4 O3 -69.3(3)
C4 O3 C5 C6 -179.5(2)
K1 O3 C5 C6 -53.5(2)
C7 O4 C6 C5 -178.0(2)
K1 O4 C6 C5 -48.2(2)
O3 C5 C6 O4 69.3(3)
C6 O4 C7 C8 -174.7(2)
K1 O4 C7 C8 54.2(2)
C9 O5 C8 C7 177.8(2)
K1 O5 C8 C7 47.6(2)
O4 C7 C8 O5 -69.7(3)
C8 O5 C9 C10 178.6(2)
K1 O5 C9 C10 -52.5(3)
C11 O6 C10 C9 -179.7(2)
K1 O6 C10 C9 -46.8(3)
O5 C9 C10 O6 65.6(3)
C10 O6 C11 C12 -179.5(2)
K1 O6 C11 C12 46.1(3)
C1 O1 C12 C11 -175.6(2)
K1 O1 C12 C11 53.7(3)
O6 C11 C12 O1 -66.8(3)
C16 O7 C13 C14 -22.5(5)
K1 O7 C13 C14 172.1(2)
O7 C13 C14 C15 34.5(4)
C13 C14 C15 C16 -32.7(4)
C90 C19 C18 C87 42.7(11)
C20 C19 C18 C17 -36.3(8)
C13 O7 C16 C15 0.8(5)
K1 O7 C16 C15 163.5(2)
C14 C15 C16 O7 20.4(5)
C20 O8 C17 C18 -32.6(8)
K1 O8 C17 C18 137.3(3)
C19 C18 C17 O8 42.3(5)
C18 C19 C20 O8 16.1(10)
C17 O8 C20 C19 12.2(11)
K1 O8 C20 C19 -152.5(4)
C19 C18 C87 O8 -43.2(13)
C90 O8 C87 C18 21.9(16)
K1 O8 C87 C18 -164.7(11)
C87 O8 C90 C19 8.4(10)
K1 O8 C90 C19 -161.0(6)
C18 C19 C90 O8 -28.0(8)
C39 C21 C22 C23 1.6(4)
C38 C21 C22 C23 -175.4(2)
C21 C22 C23 C24 -0.8(4)
C22 C23 C24 C25 -0.5(4)
C23 C24 C25 C26 -179.9(3)
C23 C24 C25 C39 0.8(4)
C24 C25 C26 C27 -178.0(3)
C39 C25 C26 C27 1.2(4)
C25 C26 C27 C28 -1.1(4)
C26 C27 C28 C29 -0.2(4)
C27 C28 C29 C39 1.3(4)
C27 C28 C29 C30 -179.4(3)
C28 C29 C30 C31 7.1(4)
C39 C29 C30 C31 -173.6(2)
C28 C29 C30 C40 -173.7(2)
C39 C29 C30 C40 5.7(4)
C40 C30 C31 C32 3.9(4)
C29 C30 C31 C32 -176.8(3)
C30 C31 C32 C33 0.7(5)
C31 C32 C33 C34 -3.2(4)
C32 C33 C34 C35 -177.9(3)
C32 C33 C34 C40 0.8(4)
C33 C34 C35 C36 177.4(3)
C40 C34 C35 C36 -1.4(4)
C34 C35 C36 C37 -0.9(4)
C35 C36 C37 C38 1.9(4)
C36 C37 C38 C40 -0.5(4)
C36 C37 C38 C21 176.8(3)
C22 C21 C38 C37 3.1(4)
C39 C21 C38 C37 -173.9(2)
C22 C21 C38 C40 -179.5(2)
C39 C21 C38 C40 3.4(4)
C22 C21 C39 C29 179.7(2)
C38 C21 C39 C29 -3.2(4)
C22 C21 C39 C25 -1.2(4)
C38 C21 C39 C25 175.9(2)
C28 C29 C39 C21 178.0(2)
C30 C29 C39 C21 -1.4(4)
C28 C29 C39 C25 -1.1(4)
C30 C29 C39 C25 179.6(2)
C26 C25 C39 C21 -179.3(2)
C24 C25 C39 C21 0.0(4)
C26 C25 C39 C29 -0.2(4)
C24 C25 C39 C29 179.1(2)
C31 C30 C40 C38 173.8(2)
C29 C30 C40 C38 -5.5(4)
C31 C30 C40 C34 -6.1(4)
C29 C30 C40 C34 174.6(2)
C37 C38 C40 C30 178.3(2)
C21 C38 C40 C30 0.9(4)
C37 C38 C40 C34 -1.7(4)
C21 C38 C40 C34 -179.2(2)
C35 C34 C40 C30 -177.4(2)
C33 C34 C40 C30 3.8(4)
C35 C34 C40 C38 2.7(4)
C33 C34 C40 C38 -176.1(2)
C52 O9 C41 C42 -174.4(2)
K2 O9 C41 C42 -45.8(3)
C43 O10 C42 C41 174.7(2)
K2 O10 C42 C41 -52.5(3)
O9 C41 C42 O10 65.2(3)
C42 O10 C43 C44 -179.4(2)
K2 O10 C43 C44 47.7(3)
C45 O11 C44 C43 -177.6(2)
K2 O11 C44 C43 50.5(3)
O10 C43 C44 O11 -65.8(3)
C44 O11 C45 C46 178.9(2)
K2 O11 C45 C46 -48.8(3)
C47 O12 C46 C45 -179.3(2)
K2 O12 C46 C45 -52.6(3)
O11 C45 C46 O12 69.7(3)
C46 O12 C47 C48 -176.3(2)
K2 O12 C47 C48 58.0(2)
C49 O13 C48 C47 172.7(2)
K2 O13 C48 C47 40.0(3)
O12 C47 C48 O13 -64.7(3)
C48 O13 C49 C50 173.5(2)
K2 O13 C49 C50 -51.1(2)
C51 O14 C50 C49 179.7(2)
K2 O14 C50 C49 -47.9(3)
O13 C49 C50 O14 66.8(3)
C50 O14 C51 C52 -175.9(2)
K2 O14 C51 C52 50.4(3)
C41 O9 C52 C51 179.7(2)
K2 O9 C52 C51 48.8(3)
O14 C51 C52 O9 -68.0(3)
C56 O15 C53 C54 -42.4(3)
K2 O15 C53 C54 170.4(2)
O15 C53 C54 C55 34.3(3)
C53 C54 C55 C56 -14.3(3)
C53 O15 C56 C55 33.2(4)
K2 O15 C56 C55 -175.1(2)
C54 C55 C56 O15 -10.5(4)
C60 O16 C57 C58 -32.6(4)
K2 O16 C57 C58 -172.5(2)
O16 C57 C58 C59 12.9(4)
C57 C58 C59 C60 9.8(4)
C57 O16 C60 C59 39.2(4)
K2 O16 C60 C59 176.8(2)
C58 C59 C60 O16 -29.9(4)
C79 C61 C62 C63 -1.0(4)
C78 C61 C62 C63 178.7(3)
C61 C62 C63 C64 0.4(4)
C62 C63 C64 C65 0.2(4)
C63 C64 C65 C66 179.5(3)
C63 C64 C65 C79 -0.2(4)
C64 C65 C66 C67 -179.3(3)
C79 C65 C66 C67 0.5(4)
C65 C66 C67 C68 0.1(4)
C66 C67 C68 C69 -1.2(4)
C67 C68 C69 C79 1.7(4)
C67 C68 C69 C70 -175.8(3)
C68 C69 C70 C71 3.4(4)
C79 C69 C70 C71 -174.1(2)
C68 C69 C70 C80 -179.6(2)
C79 C69 C70 C80 2.9(4)
C80 C70 C71 C72 0.2(4)
C69 C70 C71 C72 177.2(2)
C70 C71 C72 C73 1.1(4)
C71 C72 C73 C74 -0.8(4)
C72 C73 C74 C75 179.8(3)
C72 C73 C74 C80 -0.8(4)
C73 C74 C75 C76 179.0(3)
C80 C74 C75 C76 -0.3(4)
C74 C75 C76 C77 -1.5(4)
C75 C76 C77 C78 1.0(4)
C76 C77 C78 C80 1.5(4)
C76 C77 C78 C61 -178.3(3)
C62 C61 C78 C77 1.8(4)
C79 C61 C78 C77 -178.5(2)
C62 C61 C78 C80 -177.9(2)
C79 C61 C78 C80 1.7(4)
C62 C61 C79 C69 -179.2(2)
C78 C61 C79 C69 1.1(4)
C62 C61 C79 C65 0.9(4)
C78 C61 C79 C65 -178.8(2)
C68 C69 C79 C61 179.0(2)
C70 C69 C79 C61 -3.4(4)
C68 C69 C79 C65 -1.1(4)
C70 C69 C79 C65 176.5(2)
C66 C65 C79 C61 179.9(2)
C64 C65 C79 C61 -0.3(4)
C66 C65 C79 C69 0.1(4)
C64 C65 C79 C69 179.8(2)
C71 C70 C80 C78 176.9(2)
C69 C70 C80 C78 -0.1(4)
C71 C70 C80 C74 -1.8(4)
C69 C70 C80 C74 -178.9(2)
C77 C78 C80 C70 178.0(2)
C61 C78 C80 C70 -2.2(4)
C77 C78 C80 C74 -3.2(4)
C61 C78 C80 C74 176.5(2)
C75 C74 C80 C70 -178.5(2)
C73 C74 C80 C70 2.1(4)
C75 C74 C80 C78 2.7(4)
C73 C74 C80 C78 -176.7(2)
